data_7033194
loop_
_publ_author_name
'Fuller, Rebecca O.'
'Koutsantonis, George A.'
'Lozi\'c, Ivan'
'Ogden, Mark I.'
'Skelton, Brian W.'

_publ_section_title
;
 Manganese-calcium clusters supported by calixarenes.
;
_journal_issue 5
_journal_name_full 'Dalton transactions (Cambridge, England : 2003)'
_journal_page_first 2132
_journal_page_last 2137
_journal_paper_doi 10.1039/c4dt02952f
_journal_volume 44
_journal_year 2015
_chemical_formula_moiety 'C96 H130 Mn4 O14 S4, 4(C2 H3 N),4(C2 H6 O S)'
_chemical_formula_sum 'C112 H166 Mn4 N4 O18 S8'
_chemical_formula_weight 2332.73
_chemical_name_systematic
;
 ?
;
_space_group_IT_number 2
_symmetry_cell_setting triclinic
_symmetry_space_group_name_Hall '-P 1'
_symmetry_space_group_name_H-M 'P -1'
_atom_sites_solution_hydrogens geom
_atom_sites_solution_primary direct
_atom_sites_solution_secondary difmap
_audit_creation_date 2014-01-14T17:14:58-00:00
_audit_creation_method 'WinGX routine CIF_UPDATE'
_audit_update_record
;
2014-10-28 deposited with the CCDC.
2014-11-21 downloaded from the CCDC.
;
_cell_angle_alpha 77.570(2)
_cell_angle_beta 74.825(2)
_cell_angle_gamma 76.351(2)
_cell_formula_units_Z 1
_cell_length_a 11.9244(3)
_cell_length_b 13.7635(4)
_cell_length_c 20.6536(6)
_cell_measurement_reflns_used 28096
_cell_measurement_temperature 100(2)
_cell_measurement_theta_max 36.3211
_cell_measurement_theta_min 3.4811
_cell_volume 3136.26(16)
_computing_cell_refinement
;
        CrysAlisPro, Oxford Diffraction Ltd.,
        Version 1.171.33.52 (release 06-11-2009 CrysAlis171 .NET)
        (compiled Nov  6 2009,16:24:50)
;
_computing_data_collection
;
        CrysAlisPro, Oxford Diffraction Ltd.,
        Version 1.171.33.52 (release 06-11-2009 CrysAlis171 .NET)
        (compiled Nov  6 2009,16:24:50)
;
_computing_data_reduction
;
        CrysAlisPro, Oxford Diffraction Ltd.,
        Version 1.171.33.52 (release 06-11-2009 CrysAlis171 .NET)
        (compiled Nov  6 2009,16:24:50)
;
_computing_molecular_graphics 'OrtepII (Johnson, C. K. (1976)'
_computing_publication_material 'WinGX Farrugia, L. J. (1999)'
_computing_structure_refinement 'SHELXL-97 (Sheldrick, 2008)'
_computing_structure_solution 'SIR92 (Altomare et al., 1994)'
_diffrn_ambient_temperature 100(2)
_diffrn_detector_area_resol_mean 10.4738
_diffrn_measured_fraction_theta_full 0.998
_diffrn_measured_fraction_theta_max 0.946
_diffrn_measurement_device_type 'Oxford Diffraction Gemini diffractometer'
_diffrn_measurement_method '\w scans'
_diffrn_orient_matrix_UB_11 -0.0093911671
_diffrn_orient_matrix_UB_12 0.0499375921
_diffrn_orient_matrix_UB_13 -0.0184294975
_diffrn_orient_matrix_UB_21 -0.0224749238
_diffrn_orient_matrix_UB_22 0.0193960418
_diffrn_orient_matrix_UB_23 0.0310440599
_diffrn_orient_matrix_UB_31 0.0579110362
_diffrn_orient_matrix_UB_32 0.0045859011
_diffrn_orient_matrix_UB_33 0.00028553
_diffrn_radiation_monochromator graphite
_diffrn_radiation_type MoK\a
_diffrn_radiation_wavelength 0.71073
_diffrn_reflns_av_R_equivalents 0.0438
_diffrn_reflns_av_unetI/netI 0.0727
_diffrn_reflns_limit_h_max 19
_diffrn_reflns_limit_h_min -19
_diffrn_reflns_limit_k_max 22
_diffrn_reflns_limit_k_min -22
_diffrn_reflns_limit_l_max 34
_diffrn_reflns_limit_l_min -34
_diffrn_reflns_number 93796
_diffrn_reflns_theta_full 30
_diffrn_reflns_theta_max 36.48
_diffrn_reflns_theta_min 3.49
_exptl_absorpt_coefficient_mu 0.586
_exptl_absorpt_correction_T_max 0.96
_exptl_absorpt_correction_T_min 0.774
_exptl_absorpt_correction_type analytical
_exptl_absorpt_process_details
;
  CrysAlisPro, Oxford Diffraction Ltd.
;
_exptl_crystal_colour dark_purple
_exptl_crystal_density_diffrn 1.235
_exptl_crystal_density_method 'not measured'
_exptl_crystal_description plate
_exptl_crystal_F_000 1238
_exptl_crystal_size_max 0.84
_exptl_crystal_size_mid 0.45
_exptl_crystal_size_min 0.08
_platon_squeeze_details
;
;
_refine_diff_density_max 2.013
_refine_diff_density_min -1.871
_refine_diff_density_rms 0.097
_refine_ls_extinction_method none
_refine_ls_goodness_of_fit_ref 1.011
_refine_ls_hydrogen_treatment mixed
_refine_ls_matrix_type full
_refine_ls_number_parameters 732
_refine_ls_number_reflns 29089
_refine_ls_number_restraints 27
_refine_ls_restrained_S_all 1.022
_refine_ls_R_factor_all 0.1132
_refine_ls_R_factor_gt 0.0679
_refine_ls_shift/su_max 0.008
_refine_ls_shift/su_mean 0
_refine_ls_structure_factor_coef Fsqd
_refine_ls_weighting_details 'calc w=1/[\s^2^(Fo^2^)+(0.1155P)^2^] where P=(Fo^2^+2Fc^2^)/3'
_refine_ls_weighting_scheme calc
_refine_ls_wR_factor_gt 0.1908
_refine_ls_wR_factor_ref 0.2055
_reflns_number_gt 16413
_reflns_number_total 29089
_reflns_threshold_expression I>2\s(I)
_cod_data_source_file c4dt02952f2.cif
_cod_data_source_block gk258g
_cod_depositor_comments 'Adding full bibliography for 7033192--7033199.cif.'
_cod_original_cell_volume 3136.26(15)
_cod_original_sg_symbol_Hall '-p 1'
_cod_database_code 7033194

loop_
_symmetry_equiv_pos_as_xyz
'x, y, z'
'-x, -y, -z'

loop_
_atom_site_label
_atom_site_type_symbol
_atom_site_fract_x
_atom_site_fract_y
_atom_site_fract_z
_atom_site_U_iso_or_equiv
_atom_site_adp_type
_atom_site_occupancy
_atom_site_symmetry_multiplicity
_atom_site_calc_flag
_atom_site_refinement_flags
_atom_site_disorder_assembly
_atom_site_disorder_group
Mn1 Mn 0.53458(2) 0.14536(2) 0.384077(13) 0.01864(7) Uani 1 1 d . . .
Mn2 Mn 0.64637(2) -0.02574(2) 0.496574(14) 0.02241(7) Uani 1 1 d . . .
O11 O 0.65196(11) 0.01848(10) 0.38461(6) 0.0191(2) Uani 1 1 d . A .
C11 C 0.70980(15) -0.01824(15) 0.32649(8) 0.0198(3) Uani 1 1 d . . .
C12 C 0.66333(15) -0.08560(15) 0.30238(9) 0.0210(3) Uani 1 1 d . A .
C13 C 0.72385(17) -0.12168(18) 0.24217(10) 0.0276(4) Uani 1 1 d . . .
H13 H 0.6919 -0.1672 0.2267 0.033 Uiso 1 1 calc R A .
C14 C 0.83025(18) -0.0934(2) 0.20358(10) 0.0327(5) Uani 1 1 d . A .
C141 C 0.8895(2) -0.1326(3) 0.13536(12) 0.0454(7) Uani 1 1 d . . .
C142 C 0.9099(4) -0.2516(4) 0.1476(2) 0.0834(13) Uani 1 1 d . A .
H14A H 0.9513 -0.2763 0.1049 0.125 Uiso 1 1 calc R . .
H14B H 0.8334 -0.2733 0.1639 0.125 Uiso 1 1 calc R . .
H14C H 0.9579 -0.2793 0.1817 0.125 Uiso 1 1 calc R . .
C143 C 0.8049(3) -0.1003(3) 0.08820(14) 0.0578(9) Uani 1 1 d . A .
H14D H 0.7845 -0.0261 0.0791 0.087 Uiso 1 1 calc R . .
H14E H 0.7328 -0.1279 0.1095 0.087 Uiso 1 1 calc R . .
H14F H 0.8425 -0.1259 0.0454 0.087 Uiso 1 1 calc R . .
C144 C 1.0044(3) -0.1000(5) 0.1012(2) 0.0969(16) Uani 1 1 d U A .
H14G H 1.042 -0.1344 0.0619 0.145 Uiso 1 1 calc R . .
H14H H 1.0566 -0.1176 0.1333 0.145 Uiso 1 1 calc R . .
H14I H 0.9903 -0.0265 0.0861 0.145 Uiso 1 1 calc R . .
C15 C 0.87607(17) -0.02960(19) 0.22920(10) 0.0299(5) Uani 1 1 d . . .
H15 H 0.9497 -0.0115 0.2049 0.036 Uiso 1 1 calc R A .
C16 C 0.81881(16) 0.00899(16) 0.28895(9) 0.0225(4) Uani 1 1 d . A .
C1 C 0.86804(17) 0.08558(16) 0.31098(10) 0.0249(4) Uani 1 1 d . . .
H1A H 0.9556 0.0698 0.2989 0.03 Uiso 1 1 calc R A .
H1B H 0.8424 0.082 0.3609 0.03 Uiso 1 1 calc R . .
O21 O 0.41246(11) 0.06761(10) 0.39103(6) 0.0199(2) Uani 1 1 d . . .
C21 C 0.38755(16) 0.04817(15) 0.33490(9) 0.0208(3) Uani 1 1 d . . .
C22 C 0.30201(16) 0.11645(16) 0.30313(9) 0.0220(4) Uani 1 1 d . . .
C23 C 0.27889(16) 0.09384(17) 0.24524(10) 0.0252(4) Uani 1 1 d . . .
H23 H 0.2213 0.1402 0.2239 0.03 Uiso 1 1 calc R . .
C24 C 0.33652(17) 0.00685(18) 0.21780(10) 0.0260(4) Uani 1 1 d . . .
C241 C 0.31657(19) -0.0178(2) 0.15301(10) 0.0323(5) Uani 1 1 d . . .
C242 C 0.2183(2) 0.0607(2) 0.12559(13) 0.0437(6) Uani 1 1 d . . .
H24A H 0.1439 0.0619 0.16 0.066 Uiso 1 1 calc R . .
H24B H 0.2085 0.0426 0.0843 0.066 Uiso 1 1 calc R . .
H24C H 0.2396 0.1278 0.1149 0.066 Uiso 1 1 calc R . .
C243 C 0.4313(2) -0.0186(2) 0.09765(12) 0.0424(6) Uani 1 1 d . . .
H24D H 0.452 0.0488 0.0867 0.064 Uiso 1 1 calc R . .
H24E H 0.4197 -0.0365 0.0568 0.064 Uiso 1 1 calc R . .
H24F H 0.4954 -0.0685 0.1141 0.064 Uiso 1 1 calc R . .
C244 C 0.2841(3) -0.1226(2) 0.16725(14) 0.0459(7) Uani 1 1 d . . .
H24G H 0.3472 -0.1735 0.1841 0.069 Uiso 1 1 calc R . .
H24H H 0.2746 -0.1386 0.1252 0.069 Uiso 1 1 calc R . .
H24I H 0.2097 -0.1229 0.2016 0.069 Uiso 1 1 calc R . .
C25 C 0.42011(16) -0.06068(16) 0.25090(9) 0.0231(4) Uani 1 1 d . . .
H25 H 0.46 -0.1213 0.2336 0.028 Uiso 1 1 calc R . .
C26 C 0.44657(16) -0.04141(15) 0.30860(9) 0.0209(3) Uani 1 1 d . A .
C2 C 0.54416(16) -0.11333(15) 0.33873(9) 0.0205(3) Uani 1 1 d . . .
H2A H 0.5446 -0.1836 0.3343 0.025 Uiso 1 1 calc R A .
H2B H 0.5295 -0.1099 0.3877 0.025 Uiso 1 1 calc R . .
O31 O 0.42086(13) 0.26666(11) 0.37655(7) 0.0246(3) Uani 1 1 d . . .
C31 C 0.39770(17) 0.31854(15) 0.31675(9) 0.0232(4) Uani 1 1 d . . .
C32 C 0.46126(18) 0.39614(15) 0.27994(10) 0.0247(4) Uani 1 1 d . A .
C33 C 0.43467(19) 0.45091(16) 0.21899(10) 0.0276(4) Uani 1 1 d . . .
H33 H 0.4791 0.5013 0.1942 0.033 Uiso 1 1 calc R . .
C34 C 0.34533(19) 0.43439(16) 0.19308(10) 0.0283(4) Uani 1 1 d . . .
C341 C 0.3156(2) 0.49678(18) 0.12612(12) 0.0352(5) Uani 1 1 d . . .
C342 C 0.3261(3) 0.4236(2) 0.07748(14) 0.0473(7) Uani 1 1 d . . .
H34A H 0.4068 0.3839 0.0689 0.071 Uiso 1 1 calc R . .
H34B H 0.3083 0.4623 0.0344 0.071 Uiso 1 1 calc R . .
H34C H 0.2699 0.3779 0.098 0.071 Uiso 1 1 calc R . .
C343 C 0.3966(4) 0.5719(3) 0.09168(16) 0.0656(10) Uani 1 1 d . . .
H34D H 0.3938 0.6167 0.1233 0.098 Uiso 1 1 calc R . .
H34E H 0.3703 0.6124 0.0512 0.098 Uiso 1 1 calc R . .
H34F H 0.4778 0.5351 0.0783 0.098 Uiso 1 1 calc R . .
C344 C 0.1880(3) 0.5558(3) 0.14120(19) 0.0793(13) Uani 1 1 d . . .
H34G H 0.1342 0.5083 0.1628 0.119 Uiso 1 1 calc R . .
H34H H 0.1672 0.5934 0.0986 0.119 Uiso 1 1 calc R . .
H34I H 0.181 0.6034 0.1718 0.119 Uiso 1 1 calc R . .
C35 C 0.28315(17) 0.35812(17) 0.23013(10) 0.0268(4) Uani 1 1 d . . .
H35 H 0.2224 0.3452 0.213 0.032 Uiso 1 1 calc R . .
C36 C 0.30671(17) 0.30006(16) 0.29129(10) 0.0246(4) Uani 1 1 d . . .
C3 C 0.24065(17) 0.21516(16) 0.32847(10) 0.0262(4) Uani 1 1 d . . .
H3A H 0.2362 0.2067 0.3778 0.031 Uiso 1 1 calc R . .
H3B H 0.1588 0.2332 0.3214 0.031 Uiso 1 1 calc R . .
O41 O 0.65857(13) 0.21836(11) 0.37070(7) 0.0237(3) Uani 1 1 d . A .
C41 C 0.71756(17) 0.25144(16) 0.30749(9) 0.0232(4) Uani 1 1 d . . .
C42 C 0.82384(17) 0.19164(17) 0.27595(10) 0.0250(4) Uani 1 1 d . A .
C43 C 0.88306(18) 0.22717(18) 0.21040(10) 0.0295(4) Uani 1 1 d . . .
H43 H 0.9536 0.1861 0.1896 0.035 Uiso 1 1 calc R A .
C44 C 0.84134(19) 0.3222(2) 0.17414(11) 0.0343(5) Uani 1 1 d . A .
C441 C 0.9052(2) 0.3575(2) 0.10106(15) 0.0429(6) Uiso 1 1 d D . .
C442 C 1.0347(5) 0.3537(5) 0.0995(3) 0.0517(12) Uiso 0.5677(18) 1 d P A 1
H44A H 1.0679 0.2875 0.1229 0.078 Uiso 0.5677(18) 1 calc PR A 1
H44B H 1.0403 0.4071 0.1226 0.078 Uiso 0.5677(18) 1 calc PR A 1
H44C H 1.0792 0.3642 0.0522 0.078 Uiso 0.5677(18) 1 calc PR A 1
C443 C 0.8501(5) 0.4520(4) 0.0674(3) 0.0500(12) Uiso 0.5677(18) 1 d P A 1
H44D H 0.8977 0.4674 0.0213 0.075 Uiso 0.5677(18) 1 calc PR A 1
H44E H 0.8441 0.506 0.0929 0.075 Uiso 0.5677(18) 1 calc PR A 1
H44F H 0.7706 0.4471 0.0649 0.075 Uiso 0.5677(18) 1 calc PR A 1
C444 C 0.9115(7) 0.2726(6) 0.0563(4) 0.0745(19) Uiso 0.5677(18) 1 d P A 1
H44G H 0.9497 0.2064 0.0773 0.112 Uiso 0.5677(18) 1 calc PR A 1
H44H H 0.9574 0.2904 0.0101 0.112 Uiso 0.5677(18) 1 calc PR A 1
H44I H 0.8312 0.2693 0.0546 0.112 Uiso 0.5677(18) 1 calc PR A 1
C445 C 0.9098(10) 0.4775(7) 0.0986(6) 0.089(3) Uiso 0.4323(18) 1 d PD A 2
H44J H 0.8292 0.5157 0.1118 0.134 Uiso 0.4323(18) 1 calc PR A 2
H44K H 0.9464 0.5064 0.0524 0.134 Uiso 0.4323(18) 1 calc PR A 2
H44L H 0.9566 0.4816 0.1302 0.134 Uiso 0.4323(18) 1 calc PR A 2
C446 C 0.8283(9) 0.3612(8) 0.0542(6) 0.085(3) Uiso 0.4323(18) 1 d PD A 2
H44M H 0.7477 0.3953 0.0725 0.128 Uiso 0.4323(18) 1 calc PR A 2
H44N H 0.8273 0.2921 0.0495 0.128 Uiso 0.4323(18) 1 calc PR A 2
H44O H 0.8592 0.3988 0.0095 0.128 Uiso 0.4323(18) 1 calc PR A 2
C447 C 1.0286(5) 0.3091(5) 0.0813(3) 0.0389(12) Uiso 0.4323(18) 1 d PD A 2
H44P H 1.0696 0.308 0.1169 0.058 Uiso 0.4323(18) 1 calc PR A 2
H44Q H 1.0662 0.3472 0.0386 0.058 Uiso 0.4323(18) 1 calc PR A 2
H44R H 1.0331 0.2396 0.0752 0.058 Uiso 0.4323(18) 1 calc PR A 2
C45 C 0.73927(19) 0.38043(18) 0.20654(11) 0.0319(5) Uani 1 1 d . . .
H45 H 0.71 0.445 0.1831 0.038 Uiso 1 1 calc R A .
C46 C 0.67696(18) 0.34818(16) 0.27272(10) 0.0262(4) Uani 1 1 d . A .
C4 C 0.5630(2) 0.41389(16) 0.30413(11) 0.0286(4) Uani 1 1 d . . .
H4A H 0.5483 0.3969 0.3543 0.034 Uiso 1 1 calc R A .
H4B H 0.5697 0.4862 0.2908 0.034 Uiso 1 1 calc R . .
O1 O 0.50201(12) 0.10506(10) 0.48896(6) 0.0208(3) Uani 1 1 d D . .
H1 H 0.508(2) 0.1575(15) 0.5069(8) 0.031 Uiso 1 1 d D . .
O2 O 0.7629(4) 0.0663(3) 0.5123(3) 0.0294(8) Uani 0.5677(18) 1 d P A 1
S2 S 0.76529(12) 0.13280(8) 0.53372(6) 0.0404(3) Uani 0.5677(18) 1 d P A 1
C201 C 0.8492(6) 0.1043(6) 0.5977(4) 0.0437(14) Uani 0.5677(18) 1 d P A 1
H20A H 0.8177 0.0532 0.6346 0.066 Uiso 0.5677(18) 1 calc PR A 1
H20B H 0.8436 0.166 0.6157 0.066 Uiso 0.5677(18) 1 calc PR A 1
H20C H 0.9322 0.078 0.5779 0.066 Uiso 0.5677(18) 1 calc PR A 1
C202 C 0.8510(6) 0.2106(4) 0.4682(3) 0.0552(15) Uani 0.5677(18) 1 d P A 1
H20D H 0.9349 0.1785 0.4618 0.083 Uiso 0.5677(18) 1 calc PR A 1
H20E H 0.8399 0.2772 0.4812 0.083 Uiso 0.5677(18) 1 calc PR A 1
H20F H 0.8253 0.2187 0.4257 0.083 Uiso 0.5677(18) 1 calc PR A 1
O2' O 0.7901(5) 0.0314(4) 0.5058(4) 0.0294(8) Uani 0.4323(18) 1 d P A 2
S2' S 0.88741(10) 0.04121(9) 0.52166(7) 0.0255(3) Uani 0.4323(18) 1 d PD A 2
C203 C 0.9617(5) 0.1390(5) 0.4682(3) 0.0334(11) Uani 0.4323(18) 1 d PD A 2
H20G H 0.9777 0.1301 0.4206 0.05 Uiso 0.4323(18) 1 calc PR A 2
H20H H 1.0365 0.1348 0.4809 0.05 Uiso 0.4323(18) 1 calc PR A 2
H20I H 0.9114 0.2054 0.4739 0.05 Uiso 0.4323(18) 1 calc PR A 2
C204 C 0.8899(7) 0.0723(7) 0.5998(5) 0.0375(18) Uani 0.4323(18) 1 d P A 2
H20J H 0.8582 0.1447 0.6 0.056 Uiso 0.4323(18) 1 calc PR A 2
H20K H 0.9716 0.0566 0.6057 0.056 Uiso 0.4323(18) 1 calc PR A 2
H20L H 0.8414 0.0327 0.6372 0.056 Uiso 0.4323(18) 1 calc PR A 2
O3 O 0.78911(14) -0.15047(13) 0.47837(8) 0.0348(4) Uani 1 1 d D A .
S3 S 0.78133(6) -0.24340(5) 0.45254(3) 0.04075(15) Uani 1 1 d D . .
C301 C 0.8364(4) -0.3481(2) 0.51092(16) 0.0697(11) Uani 1 1 d D A .
H30A H 0.9131 -0.3404 0.5161 0.105 Uiso 1 1 calc R . .
H30B H 0.8461 -0.4112 0.4936 0.105 Uiso 1 1 calc R . .
H30C H 0.7804 -0.3502 0.5552 0.105 Uiso 1 1 calc R . .
C302 C 0.9034(3) -0.2569(2) 0.38134(14) 0.0456(6) Uani 1 1 d D A .
H30D H 0.8925 -0.1988 0.3451 0.068 Uiso 1 1 calc R . .
H30E H 0.908 -0.3195 0.3646 0.068 Uiso 1 1 calc R . .
H30F H 0.9769 -0.2599 0.3952 0.068 Uiso 1 1 calc R . .
N401 N 0.6045(3) 0.2012(2) 0.05021(14) 0.0697(9) Uani 1 1 d . . .
C402 C 0.6015(2) 0.1873(2) 0.10689(13) 0.0407(6) Uani 1 1 d . . .
C403 C 0.5951(2) 0.1682(2) 0.17956(12) 0.0412(6) Uani 1 1 d . . .
H40A H 0.6166 0.2248 0.1923 0.062 Uiso 1 1 calc R . .
H40B H 0.6501 0.1054 0.1912 0.062 Uiso 1 1 calc R . .
H40C H 0.5143 0.1615 0.2042 0.062 Uiso 1 1 calc R . .
N501 N 0.5967(3) 0.6771(2) 0.17157(16) 0.0656(8) Uani 1 1 d . . .
C502 C 0.6077(3) 0.7048(2) 0.11401(15) 0.0430(6) Uani 1 1 d . . .
C503 C 0.6211(3) 0.7415(3) 0.04113(16) 0.0560(8) Uani 1 1 d . . .
H50A H 0.5494 0.739 0.0273 0.084 Uiso 1 1 calc R . .
H50B H 0.6894 0.6987 0.0161 0.084 Uiso 1 1 calc R . .
H50C H 0.6337 0.8116 0.031 0.084 Uiso 1 1 calc R . .
O6 O 0.8660(5) 0.5143(4) 0.4004(2) 0.0839(13) Uani 0.685(2) 1 d P B 1
S6 S 0.82210(12) 0.47174(9) 0.35313(7) 0.0578(4) Uani 0.685(2) 1 d P B 1
C601 C 0.9425(11) 0.4144(13) 0.3077(6) 0.137(6) Uani 0.685(2) 1 d P B 1
H60A H 0.9751 0.3521 0.3354 0.206 Uiso 0.685(2) 1 calc PR B 1
H60B H 1.0006 0.459 0.292 0.206 Uiso 0.685(2) 1 calc PR B 1
H60C H 0.9243 0.3974 0.2683 0.206 Uiso 0.685(2) 1 calc PR B 1
C602 C 0.8074(7) 0.5675(4) 0.2831(4) 0.092(2) Uani 0.685(2) 1 d P B 1
H60D H 0.7353 0.6177 0.2953 0.138 Uiso 0.685(2) 1 calc PR B 1
H60E H 0.8024 0.538 0.2451 0.138 Uiso 0.685(2) 1 calc PR B 1
H60F H 0.8762 0.6006 0.2699 0.138 Uiso 0.685(2) 1 calc PR B 1
O6' O 0.9636(8) 0.4828(8) 0.4077(5) 0.087(3) Uani 0.315(2) 1 d PD B 2
S6' S 0.9143(3) 0.4143(2) 0.38166(16) 0.0632(9) Uani 0.315(2) 1 d PD B 2
C603 C 0.9452(18) 0.3890(19) 0.3045(8) 0.068(3) Uani 0.315(2) 1 d PD B 2
H60G H 1.0289 0.3574 0.2921 0.102 Uiso 0.315(2) 1 calc PR B 2
H60H H 0.9292 0.4519 0.2727 0.102 Uiso 0.315(2) 1 calc PR B 2
H60I H 0.8958 0.3425 0.3023 0.102 Uiso 0.315(2) 1 calc PR B 2
C604 C 0.7542(8) 0.4576(11) 0.4009(7) 0.068(3) Uani 0.315(2) 1 d PDU B 2
H60J H 0.7286 0.4779 0.4459 0.102 Uiso 0.315(2) 1 calc PR B 2
H60K H 0.7154 0.4025 0.4004 0.102 Uiso 0.315(2) 1 calc PR B 2
H60L H 0.7326 0.5156 0.3666 0.102 Uiso 0.315(2) 1 calc PR B 2
O7 O 0.8288(4) 0.3348(3) 0.56988(17) 0.1002(10) Uani 1 1 d . . .
S7 S 0.74171(12) 0.40808(8) 0.61528(8) 0.0933(4) Uani 1 1 d . . .
C701 C 0.8276(4) 0.4387(3) 0.6614(2) 0.0917(15) Uani 1 1 d . . .
H70A H 0.882 0.4808 0.6309 0.138 Uiso 1 1 calc R . .
H70B H 0.873 0.3765 0.6824 0.138 Uiso 1 1 calc R . .
H70C H 0.776 0.4763 0.6969 0.138 Uiso 1 1 calc R . .
C702 C 0.6525(5) 0.3344(3) 0.6813(4) 0.149(3) Uani 1 1 d . . .
H70D H 0.5981 0.3113 0.6623 0.223 Uiso 1 1 calc R . .
H70E H 0.6069 0.3758 0.716 0.223 Uiso 1 1 calc R . .
H70F H 0.7034 0.2755 0.7019 0.223 Uiso 1 1 calc R . .

loop_
_atom_site_aniso_label
_atom_site_aniso_U_11
_atom_site_aniso_U_22
_atom_site_aniso_U_33
_atom_site_aniso_U_23
_atom_site_aniso_U_13
_atom_site_aniso_U_12
Mn1 0.01978(13) 0.02342(14) 0.01061(11) 0.00193(9) -0.00326(9) -0.00450(10)
Mn2 0.01682(12) 0.03460(17) 0.01221(12) 0.00330(10) -0.00358(9) -0.00403(11)
O11 0.0202(6) 0.0244(6) 0.0109(5) 0.0008(4) -0.0032(4) -0.0043(5)
C11 0.0158(7) 0.0295(9) 0.0116(7) 0.0007(6) -0.0042(6) -0.0018(6)
C12 0.0157(7) 0.0306(9) 0.0153(7) -0.0024(6) -0.0049(6) -0.0011(7)
C13 0.0200(8) 0.0457(12) 0.0199(8) -0.0126(8) -0.0071(7) -0.0024(8)
C14 0.0181(8) 0.0631(15) 0.0181(8) -0.0143(9) -0.0033(7) -0.0038(9)
C141 0.0240(10) 0.086(2) 0.0267(11) -0.0259(12) -0.0006(9) -0.0029(12)
C142 0.070(2) 0.101(3) 0.069(2) -0.050(2) -0.002(2) 0.019(2)
C143 0.0420(14) 0.115(3) 0.0276(12) -0.0325(15) -0.0007(11) -0.0250(17)
C144 0.0481(18) 0.213(5) 0.057(2) -0.080(3) 0.0185(15) -0.059(2)
C15 0.0159(8) 0.0561(14) 0.0172(8) -0.0059(8) -0.0025(6) -0.0075(8)
C16 0.0167(7) 0.0345(10) 0.0157(7) -0.0006(7) -0.0057(6) -0.0043(7)
C1 0.0199(8) 0.0378(11) 0.0166(8) 0.0034(7) -0.0066(6) -0.0094(8)
O21 0.0196(6) 0.0285(7) 0.0107(5) -0.0001(5) -0.0033(4) -0.0057(5)
C21 0.0166(7) 0.0327(10) 0.0121(7) 0.0022(6) -0.0027(6) -0.0090(7)
C22 0.0154(7) 0.0323(10) 0.0170(7) 0.0024(7) -0.0040(6) -0.0074(7)
C23 0.0172(8) 0.0396(11) 0.0178(8) 0.0047(7) -0.0075(6) -0.0081(7)
C24 0.0186(8) 0.0450(12) 0.0165(8) 0.0007(8) -0.0057(6) -0.0132(8)
C241 0.0242(9) 0.0569(14) 0.0197(9) -0.0035(9) -0.0097(7) -0.0124(9)
C242 0.0314(11) 0.0743(19) 0.0296(11) -0.0040(12) -0.0191(10) -0.0084(12)
C243 0.0300(11) 0.0789(19) 0.0209(10) -0.0102(11) -0.0075(9) -0.0115(12)
C244 0.0505(15) 0.0654(18) 0.0359(13) -0.0087(12) -0.0216(12) -0.0243(14)
C25 0.0201(8) 0.0352(10) 0.0158(7) -0.0019(7) -0.0046(6) -0.0103(7)
C26 0.0165(7) 0.0316(10) 0.0142(7) 0.0018(6) -0.0036(6) -0.0088(7)
C2 0.0211(8) 0.0266(9) 0.0137(7) -0.0008(6) -0.0048(6) -0.0057(7)
O31 0.0269(7) 0.0263(7) 0.0163(6) 0.0015(5) -0.0060(5) 0.0003(5)
C31 0.0236(8) 0.0242(9) 0.0174(8) 0.0006(6) -0.0039(7) -0.0003(7)
C32 0.0266(9) 0.0230(9) 0.0207(8) 0.0006(7) -0.0063(7) 0.0000(7)
C33 0.0288(10) 0.0253(9) 0.0220(9) 0.0054(7) -0.0052(7) -0.0012(8)
C34 0.0282(10) 0.0279(10) 0.0220(9) 0.0031(7) -0.0073(7) 0.0032(8)
C341 0.0358(11) 0.0362(12) 0.0263(10) 0.0075(9) -0.0129(9) 0.0026(9)
C342 0.0540(16) 0.0546(16) 0.0322(12) 0.0064(11) -0.0193(12) -0.0098(13)
C343 0.093(3) 0.063(2) 0.0448(17) 0.0275(15) -0.0376(18) -0.0304(19)
C344 0.069(2) 0.085(3) 0.0522(19) 0.0088(18) -0.0224(17) 0.037(2)
C35 0.0200(8) 0.0334(10) 0.0210(8) 0.0013(7) -0.0060(7) 0.0028(7)
C36 0.0199(8) 0.0289(10) 0.0189(8) 0.0004(7) -0.0036(7) 0.0023(7)
C3 0.0167(8) 0.0360(11) 0.0207(8) 0.0030(7) -0.0042(7) -0.0017(7)
O41 0.0283(7) 0.0270(7) 0.0154(6) 0.0026(5) -0.0047(5) -0.0100(6)
C41 0.0248(9) 0.0306(10) 0.0157(7) 0.0049(7) -0.0081(7) -0.0123(7)
C42 0.0210(8) 0.0363(11) 0.0183(8) 0.0064(7) -0.0088(7) -0.0118(8)
C43 0.0199(8) 0.0458(12) 0.0202(8) 0.0078(8) -0.0064(7) -0.0110(8)
C44 0.0253(9) 0.0552(14) 0.0205(9) 0.0160(9) -0.0089(8) -0.0196(10)
C45 0.0291(10) 0.0404(12) 0.0255(9) 0.0166(9) -0.0138(8) -0.0168(9)
C46 0.0290(9) 0.0307(10) 0.0208(8) 0.0056(7) -0.0098(7) -0.0136(8)
C4 0.0355(11) 0.0254(9) 0.0242(9) 0.0042(7) -0.0098(8) -0.0082(8)
O1 0.0245(6) 0.0240(6) 0.0113(5) 0.0006(5) -0.0033(5) -0.0037(5)
O2 0.024(2) 0.038(3) 0.0278(13) 0.0024(18) -0.0103(14) -0.0095(15)
S2 0.0647(8) 0.0304(5) 0.0282(5) -0.0070(4) -0.0119(5) -0.0091(5)
C201 0.057(4) 0.051(4) 0.031(2) -0.009(3) -0.013(3) -0.019(3)
C202 0.101(5) 0.044(3) 0.035(2) 0.003(2) -0.025(3) -0.039(3)
O2' 0.024(2) 0.038(3) 0.0278(13) 0.0024(18) -0.0103(14) -0.0095(15)
S2' 0.0204(5) 0.0223(5) 0.0361(6) -0.0037(4) -0.0120(4) -0.0028(4)
C203 0.029(2) 0.048(3) 0.029(2) -0.006(2) -0.0054(19) -0.020(2)
C204 0.043(4) 0.043(5) 0.037(3) 0.002(3) -0.028(3) -0.014(3)
O3 0.0257(7) 0.0431(9) 0.0293(8) -0.0048(7) -0.0052(6) 0.0035(7)
S3 0.0321(3) 0.0478(4) 0.0362(3) -0.0061(3) -0.0017(2) -0.0032(3)
C301 0.112(3) 0.0416(16) 0.0326(14) -0.0020(12) 0.0024(17) 0.0050(18)
C302 0.0460(15) 0.0488(15) 0.0328(12) -0.0068(11) 0.0011(11) -0.0024(12)
N401 0.096(2) 0.078(2) 0.0386(14) 0.0117(13) -0.0290(15) -0.0286(18)
C402 0.0390(13) 0.0475(14) 0.0356(12) 0.0042(11) -0.0151(10) -0.0107(11)
C403 0.0351(12) 0.0602(16) 0.0290(11) -0.0036(11) -0.0075(10) -0.0135(12)
N501 0.077(2) 0.0627(17) 0.0602(18) 0.0145(14) -0.0285(16) -0.0261(15)
C502 0.0479(15) 0.0349(13) 0.0502(16) -0.0056(11) -0.0168(13) -0.0101(11)
C503 0.072(2) 0.0624(19) 0.0434(16) -0.0158(14) -0.0145(15) -0.0233(17)
O6 0.105(4) 0.091(3) 0.067(3) -0.027(2) -0.009(2) -0.040(3)
S6 0.0589(8) 0.0468(6) 0.0711(9) -0.0117(6) -0.0141(6) -0.0153(5)
C601 0.059(4) 0.275(17) 0.122(7) -0.141(9) -0.019(4) -0.020(7)
C602 0.140(6) 0.044(3) 0.119(6) 0.010(3) -0.085(5) -0.027(3)
O6' 0.066(5) 0.123(8) 0.092(7) -0.053(6) -0.039(5) -0.003(5)
S6' 0.077(2) 0.0477(15) 0.0699(19) -0.0129(13) -0.0264(15) -0.0066(13)
C603 0.035(4) 0.105(6) 0.071(5) -0.031(5) 0.005(4) -0.029(4)
C604 0.035(4) 0.105(6) 0.071(5) -0.031(5) 0.005(4) -0.029(4)
O7 0.136(3) 0.094(2) 0.074(2) -0.0026(17) -0.027(2) -0.035(2)
S7 0.0943(8) 0.0445(5) 0.1196(10) 0.0276(6) -0.0234(7) -0.0095(5)
C701 0.088(3) 0.085(3) 0.077(3) -0.036(2) -0.008(2) 0.040(2)
C702 0.126(5) 0.047(2) 0.193(7) 0.024(3) 0.047(5) 0.005(3)

loop_
_atom_type_symbol
_atom_type_description
_atom_type_scat_dispersion_real
_atom_type_scat_dispersion_imag
_atom_type_scat_source
C C 0.0033 0.0016 'International Tables Vol C Tables 4.2.6.8 and 6.1.1.4'
H H 0 0 'International Tables Vol C Tables 4.2.6.8 and 6.1.1.4'
N N 0.0061 0.0033 'International Tables Vol C Tables 4.2.6.8 and 6.1.1.4'
O O 0.0106 0.006 'International Tables Vol C Tables 4.2.6.8 and 6.1.1.4'
Mn Mn 0.3368 0.7283 'International Tables Vol C Tables 4.2.6.8 and 6.1.1.4'
S S 0.1246 0.1234 'International Tables Vol C Tables 4.2.6.8 and 6.1.1.4'

loop_
_exptl_crystal_face_index_h
_exptl_crystal_face_index_k
_exptl_crystal_face_index_l
_exptl_crystal_face_perp_dist
1 1 1 0.3201
1 0 0 0.141
0 1 0 0.22
0 -1 0 0.2711
-1 0 0 0.3002
0 0 1 0.0709
0 0 -1 0.0108
0 1 1 0.2399

loop_
_geom_angle_atom_site_label_1
_geom_angle_atom_site_label_2
_geom_angle_atom_site_label_3
_geom_angle
_geom_angle_site_symmetry_1
_geom_angle_site_symmetry_3
O31 Mn1 O41 91.88(6) . .
O31 Mn1 O21 89.54(6) . .
O41 Mn1 O21 175.70(6) . .
O31 Mn1 O11 175.45(6) . .
O41 Mn1 O11 89.33(6) . .
O21 Mn1 O11 88.95(6) . .
O31 Mn1 O1 99.80(6) . .
O41 Mn1 O1 99.43(6) . .
O21 Mn1 O1 84.32(5) . .
O11 Mn1 O1 84.32(5) . .
O2' Mn2 O3 78.48(14) . .
O2' Mn2 O1 105.90(14) . .
O3 Mn2 O1 166.08(6) . .
O2' Mn2 O2 13.98(15) . .
O3 Mn2 O2 92.44(10) . .
O1 Mn2 O2 92.45(10) . .
O2' Mn2 O1 166.6(2) . 2_656
O3 Mn2 O1 98.35(6) . 2_656
O1 Mn2 O1 80.31(6) . 2_656
O2 Mn2 O1 162.45(13) . 2_656
O2' Mn2 O21 92.4(2) . 2_656
O3 Mn2 O21 98.86(6) . 2_656
O1 Mn2 O21 94.19(5) . 2_656
O2 Mn2 O21 89.67(14) . 2_656
O1 Mn2 O21 75.07(5) 2_656 2_656
O2' Mn2 O11 102.0(2) . .
O3 Mn2 O11 90.91(6) . .
O1 Mn2 O11 75.30(5) . .
O2 Mn2 O11 102.70(14) . .
O1 Mn2 O11 90.99(5) 2_656 .
O21 Mn2 O11 163.94(5) 2_656 .
C11 O11 Mn1 121.64(10) . .
C11 O11 Mn2 137.94(11) . .
Mn1 O11 Mn2 100.41(6) . .
O11 C11 C12 120.67(16) . .
O11 C11 C16 120.79(17) . .
C12 C11 C16 118.54(17) . .
C13 C12 C11 119.64(17) . .
C13 C12 C2 119.53(18) . .
C11 C12 C2 120.69(16) . .
C12 C13 C14 122.4(2) . .
C12 C13 H13 118.8 . .
C14 C13 H13 118.8 . .
C15 C14 C13 116.95(19) . .
C15 C14 C141 123.5(2) . .
C13 C14 C141 119.5(2) . .
C144 C141 C143 110.4(3) . .
C144 C141 C14 113.7(2) . .
C143 C141 C14 109.8(2) . .
C144 C141 C142 109.0(3) . .
C143 C141 C142 103.8(3) . .
C14 C141 C142 109.7(3) . .
C141 C142 H14A 109.5 . .
C141 C142 H14B 109.5 . .
H14A C142 H14B 109.5 . .
C141 C142 H14C 109.5 . .
H14A C142 H14C 109.5 . .
H14B C142 H14C 109.5 . .
C141 C143 H14D 109.5 . .
C141 C143 H14E 109.5 . .
H14D C143 H14E 109.5 . .
C141 C143 H14F 109.5 . .
H14D C143 H14F 109.5 . .
H14E C143 H14F 109.5 . .
C141 C144 H14G 109.5 . .
C141 C144 H14H 109.5 . .
H14G C144 H14H 109.5 . .
C141 C144 H14I 109.5 . .
H14G C144 H14I 109.5 . .
H14H C144 H14I 109.5 . .
C14 C15 C16 122.84(18) . .
C14 C15 H15 118.6 . .
C16 C15 H15 118.6 . .
C15 C16 C11 119.53(18) . .
C15 C16 C1 120.25(17) . .
C11 C16 C1 120.07(17) . .
C16 C1 C42 109.66(15) . .
C16 C1 H1A 109.7 . .
C42 C1 H1A 109.7 . .
C16 C1 H1B 109.7 . .
C42 C1 H1B 109.7 . .
H1A C1 H1B 108.2 . .
C21 O21 Mn1 121.83(11) . .
C21 O21 Mn2 136.44(11) . 2_656
Mn1 O21 Mn2 101.65(5) . 2_656
O21 C21 C22 120.51(18) . .
O21 C21 C26 119.98(16) . .
C22 C21 C26 119.50(17) . .
C23 C22 C21 118.84(19) . .
C23 C22 C3 120.34(17) . .
C21 C22 C3 120.74(17) . .
C24 C23 C22 122.91(17) . .
C24 C23 H23 118.5 . .
C22 C23 H23 118.5 . .
C23 C24 C25 117.19(18) . .
C23 C24 C241 124.03(18) . .
C25 C24 C241 118.8(2) . .
C244 C241 C242 108.92(19) . .
C244 C241 C243 108.4(2) . .
C242 C241 C243 108.13(19) . .
C244 C241 C24 110.19(18) . .
C242 C241 C24 111.9(2) . .
C243 C241 C24 109.24(17) . .
C241 C242 H24A 109.5 . .
C241 C242 H24B 109.5 . .
H24A C242 H24B 109.5 . .
C241 C242 H24C 109.5 . .
H24A C242 H24C 109.5 . .
H24B C242 H24C 109.5 . .
C241 C243 H24D 109.5 . .
C241 C243 H24E 109.5 . .
H24D C243 H24E 109.5 . .
C241 C243 H24F 109.5 . .
H24D C243 H24F 109.5 . .
H24E C243 H24F 109.5 . .
C241 C244 H24G 109.5 . .
C241 C244 H24H 109.5 . .
H24G C244 H24H 109.5 . .
C241 C244 H24I 109.5 . .
H24G C244 H24I 109.5 . .
H24H C244 H24I 109.5 . .
C26 C25 C24 122.1(2) . .
C26 C25 H25 119 . .
C24 C25 H25 119 . .
C25 C26 C21 119.49(17) . .
C25 C26 C2 119.41(18) . .
C21 C26 C2 120.96(16) . .
C26 C2 C12 110.25(14) . .
C26 C2 H2A 109.6 . .
C12 C2 H2A 109.6 . .
C26 C2 H2B 109.6 . .
C12 C2 H2B 109.6 . .
H2A C2 H2B 108.1 . .
C31 O31 Mn1 123.37(13) . .
O31 C31 C36 120.78(18) . .
O31 C31 C32 120.02(18) . .
C36 C31 C32 119.14(17) . .
C33 C32 C31 119.55(19) . .
C33 C32 C4 120.12(18) . .
C31 C32 C4 120.19(16) . .
C34 C33 C32 122.3(2) . .
C34 C33 H33 118.8 . .
C32 C33 H33 118.8 . .
C33 C34 C35 117.37(17) . .
C33 C34 C341 121.8(2) . .
C35 C34 C341 120.9(2) . .
C343 C341 C344 108.3(3) . .
C343 C341 C342 108.8(2) . .
C344 C341 C342 109.1(3) . .
C343 C341 C34 113.1(2) . .
C344 C341 C34 108.9(2) . .
C342 C341 C34 108.55(19) . .
C341 C342 H34A 109.5 . .
C341 C342 H34B 109.5 . .
H34A C342 H34B 109.5 . .
C341 C342 H34C 109.5 . .
H34A C342 H34C 109.5 . .
H34B C342 H34C 109.5 . .
C341 C343 H34D 109.5 . .
C341 C343 H34E 109.5 . .
H34D C343 H34E 109.5 . .
C341 C343 H34F 109.5 . .
H34D C343 H34F 109.5 . .
H34E C343 H34F 109.5 . .
C341 C344 H34G 109.5 . .
C341 C344 H34H 109.5 . .
H34G C344 H34H 109.5 . .
C341 C344 H34I 109.5 . .
H34G C344 H34I 109.5 . .
H34H C344 H34I 109.5 . .
C36 C35 C34 122.8(2) . .
C36 C35 H35 118.6 . .
C34 C35 H35 118.6 . .
C35 C36 C31 118.79(19) . .
C35 C36 C3 121.15(18) . .
C31 C36 C3 120.00(16) . .
C22 C3 C36 110.95(16) . .
C22 C3 H3A 109.4 . .
C36 C3 H3A 109.4 . .
C22 C3 H3B 109.4 . .
C36 C3 H3B 109.4 . .
H3A C3 H3B 108 . .
C41 O41 Mn1 120.81(12) . .
O41 C41 C46 120.32(19) . .
O41 C41 C42 120.82(17) . .
C46 C41 C42 118.80(17) . .
C43 C42 C41 119.82(18) . .
C43 C42 C1 119.8(2) . .
C41 C42 C1 120.20(16) . .
C42 C43 C44 122.0(2) . .
C42 C43 H43 119 . .
C44 C43 H43 119 . .
C45 C44 C43 117.28(18) . .
C45 C44 C441 121.8(2) . .
C43 C44 C441 120.9(2) . .
C447 C441 C446 116.6(5) . .
C443 C441 C442 113.1(4) . .
C443 C441 C44 116.0(3) . .
C447 C441 C44 115.9(3) . .
C446 C441 C44 109.0(5) . .
C442 C441 C44 109.1(3) . .
C443 C441 C444 106.6(4) . .
C442 C441 C444 103.6(4) . .
C44 C441 C444 107.6(3) . .
C447 C441 C445 104.4(5) . .
C446 C441 C445 104.6(6) . .
C44 C441 C445 104.9(5) . .
C441 C442 H44A 109.5 . .
C441 C442 H44B 109.5 . .
H44A C442 H44B 109.5 . .
C441 C442 H44C 109.5 . .
H44A C442 H44C 109.5 . .
H44B C442 H44C 109.5 . .
C441 C443 H44D 109.5 . .
C441 C443 H44E 109.5 . .
H44D C443 H44E 109.5 . .
C441 C443 H44F 109.5 . .
H44D C443 H44F 109.5 . .
H44E C443 H44F 109.5 . .
C441 C444 H44G 109.5 . .
C441 C444 H44H 109.5 . .
H44G C444 H44H 109.5 . .
C441 C444 H44I 109.5 . .
H44G C444 H44I 109.5 . .
H44H C444 H44I 109.5 . .
C441 C445 H44J 109.5 . .
C441 C445 H44K 109.5 . .
H44J C445 H44K 109.5 . .
C441 C445 H44L 109.5 . .
H44J C445 H44L 109.5 . .
H44K C445 H44L 109.5 . .
C441 C446 H44M 109.5 . .
C441 C446 H44N 109.5 . .
H44M C446 H44N 109.5 . .
C441 C446 H44O 109.5 . .
H44M C446 H44O 109.5 . .
H44N C446 H44O 109.5 . .
C441 C447 H44P 109.5 . .
C441 C447 H44Q 109.5 . .
H44P C447 H44Q 109.5 . .
C441 C447 H44R 109.5 . .
H44P C447 H44R 109.5 . .
H44Q C447 H44R 109.5 . .
C44 C45 C46 122.84(19) . .
C44 C45 H45 118.6 . .
C46 C45 H45 118.6 . .
C45 C46 C41 119.2(2) . .
C45 C46 C4 120.13(18) . .
C41 C46 C4 120.51(18) . .
C32 C4 C46 109.44(18) . .
C32 C4 H4A 109.8 . .
C46 C4 H4A 109.8 . .
C32 C4 H4B 109.8 . .
C46 C4 H4B 109.8 . .
H4A C4 H4B 108.2 . .
Mn1 O1 Mn2 99.04(6) . .
Mn1 O1 Mn2 98.68(6) . 2_656
Mn2 O1 Mn2 99.69(6) . 2_656
Mn1 O1 H1 108.4(11) . .
Mn2 O1 H1 113.8(16) . .
Mn2 O1 H1 131.9(15) 2_656 .
S2 O2 Mn2 144.7(3) . .
O2 S2 C201 114.4(3) . .
O2 S2 C202 107.1(3) . .
C201 S2 C202 101.0(3) . .
S2' O2' Mn2 163.7(4) . .
O2' S2' C204 123.9(4) . .
O2' S2' C203 116.1(4) . .
C204 S2' C203 96.3(4) . .
S2' C203 H20G 109.5 . .
S2' C203 H20H 109.5 . .
H20G C203 H20H 109.5 . .
S2' C203 H20I 109.5 . .
H20G C203 H20I 109.5 . .
H20H C203 H20I 109.5 . .
S2' C204 H20J 109.5 . .
S2' C204 H20K 109.5 . .
H20J C204 H20K 109.5 . .
S2' C204 H20L 109.5 . .
H20J C204 H20L 109.5 . .
H20K C204 H20L 109.5 . .
S3 O3 Mn2 124.50(10) . .
O3 S3 C302 105.21(13) . .
O3 S3 C301 104.65(15) . .
C302 S3 C301 98.26(16) . .
S3 C301 H30A 109.5 . .
S3 C301 H30B 109.5 . .
H30A C301 H30B 109.5 . .
S3 C301 H30C 109.5 . .
H30A C301 H30C 109.5 . .
H30B C301 H30C 109.5 . .
S3 C302 H30D 109.5 . .
S3 C302 H30E 109.5 . .
H30D C302 H30E 109.5 . .
S3 C302 H30F 109.5 . .
H30D C302 H30F 109.5 . .
H30E C302 H30F 109.5 . .
N401 C402 C403 178.5(3) . .
C402 C403 H40A 109.5 . .
C402 C403 H40B 109.5 . .
H40A C403 H40B 109.5 . .
C402 C403 H40C 109.5 . .
H40A C403 H40C 109.5 . .
H40B C403 H40C 109.5 . .
N501 C502 C503 179.1(3) . .
C502 C503 H50A 109.5 . .
C502 C503 H50B 109.5 . .
H50A C503 H50B 109.5 . .
C502 C503 H50C 109.5 . .
H50A C503 H50C 109.5 . .
H50B C503 H50C 109.5 . .
O6 S6 C601 103.6(4) . .
O6 S6 C602 106.4(3) . .
C601 S6 C602 89.6(7) . .
S6 C601 H60A 109.5 . .
S6 C601 H60B 109.5 . .
H60A C601 H60B 109.5 . .
S6 C601 H60C 109.5 . .
H60A C601 H60C 109.5 . .
H60B C601 H60C 109.5 . .
S6 C602 H60D 109.5 . .
S6 C602 H60E 109.5 . .
H60D C602 H60E 109.5 . .
S6 C602 H60F 109.5 . .
H60D C602 H60F 109.5 . .
H60E C602 H60F 109.5 . .
O6' S6' C603 128.4(8) . .
O6' S6' C604 106.1(6) . .
C603 S6' C604 104.2(9) . .
S6' C603 H60G 109.5 . .
S6' C603 H60H 109.5 . .
H60G C603 H60H 109.5 . .
S6' C603 H60I 109.5 . .
H60G C603 H60I 109.5 . .
H60H C603 H60I 109.5 . .
S6' C604 H60J 109.5 . .
S6' C604 H60K 109.5 . .
H60J C604 H60K 109.5 . .
S6' C604 H60L 109.5 . .
H60J C604 H60L 109.5 . .
H60K C604 H60L 109.5 . .
O7 S7 C701 104.71(19) . .
O7 S7 C702 107.3(2) . .
C701 S7 C702 100.3(3) . .
S7 C701 H70A 109.5 . .
S7 C701 H70B 109.5 . .
H70A C701 H70B 109.5 . .
S7 C701 H70C 109.5 . .
H70A C701 H70C 109.5 . .
H70B C701 H70C 109.5 . .
S7 C702 H70D 109.5 . .
S7 C702 H70E 109.5 . .
H70D C702 H70E 109.5 . .
S7 C702 H70F 109.5 . .
H70D C702 H70F 109.5 . .
H70E C702 H70F 109.5 . .

loop_
_geom_bond_atom_site_label_1
_geom_bond_atom_site_label_2
_geom_bond_distance
_geom_bond_site_symmetry_2
Mn1 O31 1.8922(14) .
Mn1 O41 1.9078(14) .
Mn1 O21 1.9611(13) .
Mn1 O11 1.9635(13) .
Mn1 O1 2.0725(12) .
Mn2 O2' 2.113(7) .
Mn2 O3 2.1330(16) .
Mn2 O1 2.1878(14) .
Mn2 O2 2.211(5) .
Mn2 O1 2.2150(14) 2_656
Mn2 O21 2.2305(12) 2_656
Mn2 O11 2.2482(12) .
O11 C11 1.355(2) .
C11 C12 1.414(3) .
C11 C16 1.417(3) .
C12 C13 1.393(3) .
C12 C2 1.517(3) .
C13 C14 1.403(3) .
C13 H13 0.95 .
C14 C15 1.388(3) .
C14 C141 1.550(3) .
C141 C144 1.492(4) .
C141 C143 1.510(4) .
C141 C142 1.572(6) .
C142 H14A 0.98 .
C142 H14B 0.98 .
C142 H14C 0.98 .
C143 H14D 0.98 .
C143 H14E 0.98 .
C143 H14F 0.98 .
C144 H14G 0.98 .
C144 H14H 0.98 .
C144 H14I 0.98 .
C15 C16 1.393(3) .
C15 H15 0.95 .
C16 C1 1.517(3) .
C1 C42 1.521(3) .
C1 H1A 0.99 .
C1 H1B 0.99 .
O21 C21 1.362(2) .
O21 Mn2 2.2305(12) 2_656
C21 C22 1.409(3) .
C21 C26 1.410(3) .
C22 C23 1.406(3) .
C22 C3 1.514(3) .
C23 C24 1.388(3) .
C23 H23 0.95 .
C24 C25 1.404(3) .
C24 C241 1.537(3) .
C241 C244 1.530(4) .
C241 C242 1.533(3) .
C241 C243 1.536(3) .
C242 H24A 0.98 .
C242 H24B 0.98 .
C242 H24C 0.98 .
C243 H24D 0.98 .
C243 H24E 0.98 .
C243 H24F 0.98 .
C244 H24G 0.98 .
C244 H24H 0.98 .
C244 H24I 0.98 .
C25 C26 1.401(3) .
C25 H25 0.95 .
C26 C2 1.514(3) .
C2 H2A 0.99 .
C2 H2B 0.99 .
O31 C31 1.348(2) .
C31 C36 1.416(3) .
C31 C32 1.423(3) .
C32 C33 1.393(3) .
C32 C4 1.513(3) .
C33 C34 1.392(3) .
C33 H33 0.95 .
C34 C35 1.401(3) .
C34 C341 1.542(3) .
C341 C343 1.517(4) .
C341 C344 1.533(4) .
C341 C342 1.533(4) .
C342 H34A 0.98 .
C342 H34B 0.98 .
C342 H34C 0.98 .
C343 H34D 0.98 .
C343 H34E 0.98 .
C343 H34F 0.98 .
C344 H34G 0.98 .
C344 H34H 0.98 .
C344 H34I 0.98 .
C35 C36 1.399(3) .
C35 H35 0.95 .
C36 C3 1.519(3) .
C3 H3A 0.99 .
C3 H3B 0.99 .
O41 C41 1.349(2) .
C41 C46 1.410(3) .
C41 C42 1.419(3) .
C42 C43 1.396(3) .
C43 C44 1.409(3) .
C43 H43 0.95 .
C44 C45 1.384(4) .
C44 C441 1.534(3) .
C441 C443 1.433(6) .
C441 C447 1.454(6) .
C441 C446 1.485(10) .
C441 C442 1.525(6) .
C441 C444 1.617(8) .
C441 C445 1.655(10) .
C442 H44A 0.98 .
C442 H44B 0.98 .
C442 H44C 0.98 .
C443 H44D 0.98 .
C443 H44E 0.98 .
C443 H44F 0.98 .
C444 H44G 0.98 .
C444 H44H 0.98 .
C444 H44I 0.98 .
C445 H44J 0.98 .
C445 H44K 0.98 .
C445 H44L 0.98 .
C446 H44M 0.98 .
C446 H44N 0.98 .
C446 H44O 0.98 .
C447 H44P 0.98 .
C447 H44Q 0.98 .
C447 H44R 0.98 .
C45 C46 1.407(3) .
C45 H45 0.95 .
C46 C4 1.516(3) .
C4 H4A 0.99 .
C4 H4B 0.99 .
O1 Mn2 2.2150(14) 2_656
O1 H1 0.906(16) .
O2 S2 1.107(5) .
S2 C201 1.784(6) .
S2 C202 1.786(5) .
C201 H20A 0.98 .
C201 H20B 0.98 .
C201 H20C 0.98 .
C202 H20D 0.98 .
C202 H20E 0.98 .
C202 H20F 0.98 .
O2' S2' 1.328(7) .
S2' C204 1.766(9) .
S2' C203 1.796(5) .
C203 H20G 0.98 .
C203 H20H 0.98 .
C203 H20I 0.98 .
C204 H20J 0.98 .
C204 H20K 0.98 .
C204 H20L 0.98 .
O3 S3 1.518(2) .
S3 C302 1.785(3) .
S3 C301 1.784(3) .
C301 H30A 0.98 .
C301 H30B 0.98 .
C301 H30C 0.98 .
C302 H30D 0.98 .
C302 H30E 0.98 .
C302 H30F 0.98 .
N401 C402 1.137(4) .
C402 C403 1.452(4) .
C403 H40A 0.98 .
C403 H40B 0.98 .
C403 H40C 0.98 .
N501 C502 1.150(4) .
C502 C503 1.460(4) .
C503 H50A 0.98 .
C503 H50B 0.98 .
C503 H50C 0.98 .
O6 S6 1.493(4) .
S6 C601 1.626(12) .
S6 C602 1.750(6) .
C601 H60A 0.98 .
C601 H60B 0.98 .
C601 H60C 0.98 .
C602 H60D 0.98 .
C602 H60E 0.98 .
C602 H60F 0.98 .
O6' S6' 1.473(8) .
S6' C603 1.634(14) .
S6' C604 1.824(9) .
C603 H60G 0.98 .
C603 H60H 0.98 .
C603 H60I 0.98 .
C604 H60J 0.98 .
C604 H60K 0.98 .
C604 H60L 0.98 .
O7 S7 1.542(4) .
S7 C701 1.738(5) .
S7 C702 1.782(5) .
C701 H70A 0.98 .
C701 H70B 0.98 .
C701 H70C 0.98 .
C702 H70D 0.98 .
C702 H70E 0.98 .
C702 H70F 0.98 .

loop_
_platon_squeeze_void_nr
_platon_squeeze_void_average_x
_platon_squeeze_void_average_y
_platon_squeeze_void_average_z
_platon_squeeze_void_volume
_platon_squeeze_void_count_electrons
1 0.500 0.500 0.500 109.5 8.9
